data_7109374
loop_
_publ_author_name
'Hannes Buhl'
'Christian Ganter'

_publ_section_title
;
 Tuning the electronic properties of an N-heterocyclic carbene by charge
 and mesomeric effects
;
_journal_name_full Chem.Commun.
_journal_page_first 5417
_journal_paper_doi 10.1039/c3cc42547a
_journal_volume 49
_journal_year 2013
_chemical_formula_moiety 'C25 H40 Cl Ir N3, F6 P'
_chemical_formula_sum 'C25 H40 Cl F6 Ir N3 P'
_chemical_formula_weight 755.22
_chemical_name_systematic
;
?
;
_space_group_IT_number 19
_symmetry_cell_setting orthorhombic
_symmetry_space_group_name_Hall 'P 2ac 2ab'
_symmetry_space_group_name_H-M 'P 21 21 21'
_atom_sites_solution_hydrogens geom
_atom_sites_solution_primary direct
_atom_sites_solution_secondary difmap
_audit_creation_method SHELXL-97
_cell_angle_alpha 90.00
_cell_angle_beta 90.00
_cell_angle_gamma 90.00
_cell_formula_units_Z 4
_cell_length_a 11.8317(19)
_cell_length_b 11.9035(19)
_cell_length_c 20.770(3)
_cell_measurement_reflns_used 9975
_cell_measurement_temperature 296(2)
_cell_measurement_theta_max 25.027
_cell_measurement_theta_min 2.427
_cell_volume 2925.2(8)
_computing_cell_refinement 'SAINT (Bruker, 2006)'
_computing_data_collection 'APEX2 (Bruker, 2006)'
_computing_data_reduction SAINT
_computing_molecular_graphics 'ORTEP-3 (University of Glasgow, 2008)'
_computing_structure_refinement 'SHELXL-97 (Sheldrick, 1997)'
_computing_structure_solution 'SHELXS-97 (Sheldrick, 1990)'
_diffrn_ambient_temperature 296(2)
_diffrn_measured_fraction_theta_full 0.996
_diffrn_measured_fraction_theta_max 0.996
_diffrn_measurement_device_type 'Bruker Kappa APEX II CCD area detector'
_diffrn_measurement_method '\f and \w scans'
_diffrn_radiation_monochromator 'multilayers mirror'
_diffrn_radiation_source 'microfocus sealed tube'
_diffrn_radiation_type MoK\a
_diffrn_radiation_wavelength 0.71073
_diffrn_reflns_av_R_equivalents 0.0236
_diffrn_reflns_av_sigmaI/netI 0.0338
_diffrn_reflns_limit_h_max 14
_diffrn_reflns_limit_h_min -14
_diffrn_reflns_limit_k_max 13
_diffrn_reflns_limit_k_min -14
_diffrn_reflns_limit_l_max 23
_diffrn_reflns_limit_l_min -24
_diffrn_reflns_number 20212
_diffrn_reflns_theta_full 25.08
_diffrn_reflns_theta_max 25.08
_diffrn_reflns_theta_min 1.96
_exptl_absorpt_coefficient_mu 4.768
_exptl_absorpt_correction_T_max 0.7452
_exptl_absorpt_correction_T_min 0.5600
_exptl_absorpt_correction_type multi-scan
_exptl_absorpt_process_details '(<i>SADABS</i>; Sheldrick, 1996)'
_exptl_crystal_colour orange
_exptl_crystal_density_diffrn 1.715
_exptl_crystal_density_method 'not measured'
_exptl_crystal_description 'Long, slender prisms'
_exptl_crystal_F_000 1496
_exptl_crystal_size_max 0.65
_exptl_crystal_size_mid 0.25
_exptl_crystal_size_min 0.25
_refine_diff_density_max 0.507
_refine_diff_density_min -0.275
_refine_diff_density_rms 0.063
_refine_ls_abs_structure_details 'Flack H D (1983), Acta Cryst. A39, 876-881'
_refine_ls_abs_structure_Flack 0.012(5)
_refine_ls_extinction_method none
_refine_ls_goodness_of_fit_ref 0.991
_refine_ls_hydrogen_treatment mixed
_refine_ls_matrix_type full
_refine_ls_number_parameters 341
_refine_ls_number_reflns 5066
_refine_ls_number_restraints 6
_refine_ls_restrained_S_all 1.000
_refine_ls_R_factor_all 0.0200
_refine_ls_R_factor_gt 0.0184
_refine_ls_shift/su_max 0.001
_refine_ls_shift/su_mean 0.000
_refine_ls_structure_factor_coef Fsqd
_refine_ls_weighting_details 'calc w=1/[\s^2^(Fo^2^)+(0.0158P)^2^+0.0000P] where P=(Fo^2^+2Fc^2^)/3'
_refine_ls_weighting_scheme calc
_refine_ls_wR_factor_gt 0.0401
_refine_ls_wR_factor_ref 0.0405
_reflns_number_gt 4861
_reflns_number_total 5066
_reflns_threshold_expression >2sigma(I)
_cod_data_source_file c3cc42547a.txt
_cod_data_source_block mo_hbp_67_1_0m_pf6a
_cod_database_code 7109374

loop_
_symmetry_equiv_pos_as_xyz
'x, y, z'
'x+1/2, -y+1/2, -z'
'-x, y+1/2, -z+1/2'
'-x+1/2, -y, z+1/2'

loop_
_atom_site_label
_atom_site_type_symbol
_atom_site_fract_x
_atom_site_fract_y
_atom_site_fract_z
_atom_site_U_iso_or_equiv
_atom_site_adp_type
_atom_site_occupancy
_atom_site_symmetry_multiplicity
_atom_site_calc_flag
_atom_site_refinement_flags
Ir1 Ir 0.318345(11) 0.446487(11) 0.788830(6) 0.02786(5) Uani 1 1 d .
Cl1 Cl 0.26896(10) 0.61333(8) 0.73483(5) 0.0453(3) Uani 1 1 d .
P1 P -0.34639(10) 0.41451(9) 1.03643(7) 0.0501(3) Uani 1 1 d .
F1 F -0.4386(3) 0.3755(3) 0.98650(18) 0.1066(13) Uani 1 1 d .
F2 F -0.2573(3) 0.4506(3) 1.0887(2) 0.1066(12) Uani 1 1 d .
F3 F -0.2733(3) 0.3049(2) 1.0210(2) 0.0995(12) Uani 1 1 d .
F4 F -0.2793(4) 0.4823(3) 0.9865(2) 0.1422(19) Uani 1 1 d .
F5 F -0.4201(2) 0.5216(2) 1.05312(16) 0.0787(9) Uani 1 1 d .
F6 F -0.4104(3) 0.3450(3) 1.08921(18) 0.1075(12) Uani 1 1 d .
N2 N 0.2640(3) 0.4943(3) 0.92873(15) 0.0313(7) Uani 1 1 d .
N3 N 0.1995(3) 0.4438(3) 1.03754(14) 0.0411(8) Uani 1 1 d .
N1 N 0.1149(2) 0.4328(3) 0.87646(14) 0.0309(7) Uani 1 1 d .
C23 C 0.4265(4) 0.3425(4) 0.8441(2) 0.0433(11) Uani 1 1 d .
H11 H 0.4091 0.3872 0.8795 0.052 Uiso 1 1 calc R
C22 C 0.3383(4) 0.2750(3) 0.8190(2) 0.0449(11) Uani 1 1 d .
H10 H 0.2676 0.2803 0.8382 0.054 Uiso 1 1 calc R
C21 C 0.3515(5) 0.1948(4) 0.7631(2) 0.0674(16) Uani 1 1 d .
H9 H 0.4262 0.1614 0.7652 0.081 Uiso 1 1 calc R
H8 H 0.2969 0.1347 0.7679 0.081 Uiso 1 1 calc R
C20 C 0.3368(5) 0.2455(4) 0.6991(2) 0.0764(17) Uani 1 1 d .
H7 H 0.2591 0.2344 0.6856 0.092 Uiso 1 1 calc R
H1 H 0.3850 0.2063 0.6688 0.092 Uiso 1 1 calc R
C19 C 0.3636(4) 0.3695(3) 0.6960(2) 0.0492(12) Uani 1 1 d .
H6 H 0.3095 0.4151 0.6766 0.059 Uiso 1 1 calc R
C18 C 0.4579(3) 0.4221(3) 0.7184(2) 0.0413(10) Uani 1 1 d .
H5 H 0.4612 0.4998 0.7141 0.050 Uiso 1 1 calc R
C25 C 0.5563(4) 0.3651(4) 0.7492(3) 0.0655(15) Uani 1 1 d .
H7A H 0.5668 0.2924 0.7289 0.079 Uiso 1 1 calc R
H7B H 0.6237 0.4093 0.7409 0.079 Uiso 1 1 calc R
C24 C 0.5452(4) 0.3487(5) 0.8191(2) 0.0656(15) Uani 1 1 d .
H3 H 0.5836 0.4100 0.8407 0.079 Uiso 1 1 calc R
H4 H 0.5840 0.2798 0.8307 0.079 Uiso 1 1 calc R
C1 C 0.2227(3) 0.4694(3) 0.86756(17) 0.0284(9) Uani 1 1 d .
C12 C 0.3594(3) 0.5734(3) 0.93678(19) 0.0371(10) Uani 1 1 d .
H22 H 0.4058 0.5704 0.8983 0.045 Uiso 1 1 calc R
H21 H 0.4055 0.5478 0.9725 0.045 Uiso 1 1 calc R
C13 C 0.3265(4) 0.6962(3) 0.94908(19) 0.0429(10) Uani 1 1 d .
C15 C 0.2401(5) 0.7344(4) 0.8991(3) 0.0803(18) Uani 1 1 d .
H13 H 0.2287 0.8140 0.9029 0.120 Uiso 1 1 calc R
H12 H 0.1697 0.6962 0.9064 0.120 Uiso 1 1 calc R
H14 H 0.2674 0.7171 0.8568 0.120 Uiso 1 1 calc R
C16 C 0.2782(5) 0.7169(4) 1.0158(2) 0.0746(17) Uani 1 1 d .
H17 H 0.3331 0.6964 1.0477 0.112 Uiso 1 1 calc R
H15 H 0.2112 0.6724 1.0215 0.112 Uiso 1 1 calc R
H16 H 0.2596 0.7950 1.0204 0.112 Uiso 1 1 calc R
C14 C 0.4341(5) 0.7639(5) 0.9426(3) 0.093(2) Uani 1 1 d .
H18 H 0.4666 0.7513 0.9009 0.140 Uiso 1 1 calc R
H19 H 0.4868 0.7412 0.9753 0.140 Uiso 1 1 calc R
H20 H 0.4172 0.8423 0.9476 0.140 Uiso 1 1 calc R
C2 C 0.1879(3) 0.4603(3) 0.97317(16) 0.0310(8) Uani 1 1 d .
C3 C 0.1086(4) 0.4075(3) 1.0709(2) 0.0448(11) Uani 1 1 d .
H36 H 0.1144 0.3987 1.1153 0.054 Uiso 1 1 calc R
C4 C 0.0095(4) 0.3835(4) 1.0417(2) 0.0499(12) Uani 1 1 d .
H23 H -0.0527 0.3644 1.0668 0.060 Uiso 1 1 calc R
C5 C -0.0018(3) 0.3868(3) 0.9753(2) 0.0412(10) Uani 1 1 d .
H24 H -0.0680 0.3644 0.9549 0.049 Uiso 1 1 calc R
C6 C 0.0902(3) 0.4249(3) 0.94140(18) 0.0322(9) Uani 1 1 d .
C7 C 0.0446(3) 0.3883(3) 0.82330(19) 0.0372(9) Uani 1 1 d .
H26 H 0.0108 0.3184 0.8375 0.045 Uiso 1 1 calc R
H25 H 0.0940 0.3708 0.7874 0.045 Uiso 1 1 calc R
C8 C -0.0503(3) 0.4648(4) 0.7984(2) 0.0486(11) Uani 1 1 d .
C9 C -0.0140(5) 0.5825(4) 0.7895(4) 0.108(3) Uani 1 1 d .
H28 H -0.0753 0.6255 0.7720 0.162 Uiso 1 1 calc R
H27 H 0.0491 0.5849 0.7604 0.162 Uiso 1 1 calc R
H29 H 0.0080 0.6136 0.8302 0.162 Uiso 1 1 calc R
C11 C -0.1527(4) 0.4640(6) 0.8425(3) 0.104(2) Uani 1 1 d .
H32 H -0.1328 0.4963 0.8833 0.157 Uiso 1 1 calc R
H30 H -0.1777 0.3881 0.8488 0.157 Uiso 1 1 calc R
H31 H -0.2124 0.5071 0.8234 0.157 Uiso 1 1 calc R
C10 C -0.0874(6) 0.4138(6) 0.7358(3) 0.115(3) Uani 1 1 d U
H33 H -0.1501 0.4556 0.7189 0.172 Uiso 1 1 calc R
H34 H -0.1098 0.3373 0.7428 0.172 Uiso 1 1 calc R
H35 H -0.0259 0.4159 0.7056 0.172 Uiso 1 1 calc R
C17 C 0.3128(4) 0.4436(4) 1.0689(2) 0.0594(12) Uani 1 1 d .
H38 H 0.3063 0.4133 1.1116 0.089 Uiso 1 1 calc R
H37 H 0.3411 0.5190 1.0712 0.089 Uiso 1 1 calc R
H39 H 0.3639 0.3982 1.0442 0.089 Uiso 1 1 calc R

loop_
_atom_site_aniso_label
_atom_site_aniso_U_11
_atom_site_aniso_U_22
_atom_site_aniso_U_33
_atom_site_aniso_U_23
_atom_site_aniso_U_13
_atom_site_aniso_U_12
Ir1 0.02722(7) 0.03225(7) 0.02412(7) 0.00112(7) 0.00259(7) 0.00054(7)
Cl1 0.0592(7) 0.0413(6) 0.0354(6) 0.0090(4) 0.0038(5) 0.0068(5)
P1 0.0449(8) 0.0409(7) 0.0646(8) 0.0001(6) -0.0018(6) -0.0018(5)
F1 0.129(3) 0.083(2) 0.108(3) -0.028(2) -0.068(3) 0.019(2)
F2 0.081(2) 0.086(2) 0.153(3) -0.033(3) -0.052(2) 0.007(2)
F3 0.076(2) 0.0538(18) 0.169(4) -0.024(2) -0.001(2) 0.0113(15)
F4 0.181(5) 0.084(3) 0.162(4) 0.021(3) 0.109(4) -0.002(3)
F5 0.063(2) 0.0605(18) 0.112(3) -0.0150(17) -0.0079(18) 0.0123(14)
F6 0.133(3) 0.083(2) 0.107(3) 0.028(2) 0.024(3) -0.018(2)
N2 0.0314(18) 0.0354(17) 0.0270(18) -0.0010(14) 0.0055(14) -0.0009(14)
N3 0.044(2) 0.0506(18) 0.0283(17) 0.0023(17) 0.0052(15) 0.005(2)
N1 0.0257(16) 0.0419(19) 0.0251(16) 0.0009(15) 0.0017(13) -0.0012(15)
C23 0.046(3) 0.048(2) 0.035(2) 0.000(2) -0.004(2) 0.020(2)
C22 0.050(3) 0.040(2) 0.044(2) 0.0090(19) 0.007(2) 0.012(2)
C21 0.099(4) 0.036(3) 0.068(3) -0.005(2) -0.007(3) 0.004(2)
C20 0.111(5) 0.052(3) 0.066(4) -0.019(3) 0.027(4) -0.017(3)
C19 0.062(3) 0.047(3) 0.038(3) -0.007(2) 0.018(2) -0.007(2)
C18 0.037(2) 0.042(2) 0.045(2) 0.002(2) 0.022(2) 0.0012(18)
C25 0.042(3) 0.070(3) 0.085(4) 0.020(3) 0.020(3) 0.012(3)
C24 0.040(3) 0.102(4) 0.055(3) -0.015(3) -0.008(3) 0.030(3)
C1 0.0273(19) 0.031(2) 0.0273(19) 0.0021(16) -0.0026(16) 0.0067(14)
C12 0.032(2) 0.045(3) 0.035(2) -0.0031(19) 0.0048(17) -0.0093(18)
C13 0.052(3) 0.040(2) 0.036(2) -0.0058(17) 0.006(2) -0.005(2)
C15 0.120(5) 0.038(3) 0.082(4) -0.007(3) -0.020(4) 0.021(3)
C16 0.112(5) 0.051(3) 0.060(3) -0.016(3) 0.026(3) -0.004(3)
C14 0.078(4) 0.076(4) 0.125(6) -0.023(4) 0.039(4) -0.034(3)
C2 0.037(2) 0.0291(18) 0.0274(18) -0.0017(15) 0.0062(18) 0.000(2)
C3 0.058(3) 0.042(2) 0.034(2) 0.0043(19) 0.014(2) -0.002(2)
C4 0.050(3) 0.059(3) 0.041(3) 0.008(2) 0.023(2) 0.001(2)
C5 0.034(2) 0.047(2) 0.043(3) 0.006(2) 0.0085(19) -0.0029(19)
C6 0.030(2) 0.030(2) 0.036(2) 0.0013(17) 0.0084(18) 0.0039(16)
C7 0.034(2) 0.047(2) 0.030(2) 0.0034(18) -0.0014(19) -0.0041(19)
C8 0.035(2) 0.062(3) 0.049(3) 0.009(2) -0.006(2) -0.001(2)
C9 0.059(4) 0.068(4) 0.197(8) 0.047(5) -0.025(5) 0.004(3)
C11 0.048(3) 0.158(6) 0.107(5) 0.055(5) 0.009(3) 0.031(4)
C10 0.126(5) 0.137(5) 0.082(4) -0.016(4) -0.052(4) 0.037(4)
C17 0.054(3) 0.086(3) 0.038(2) 0.012(3) -0.005(2) -0.009(4)

loop_
_atom_type_symbol
_atom_type_description
_atom_type_scat_dispersion_real
_atom_type_scat_dispersion_imag
_atom_type_scat_source
C C 0.0033 0.0016 'International Tables Vol C Tables 4.2.6.8 and 6.1.1.4'
H H 0.0000 0.0000 'International Tables Vol C Tables 4.2.6.8 and 6.1.1.4'
N N 0.0061 0.0033 'International Tables Vol C Tables 4.2.6.8 and 6.1.1.4'
F F 0.0171 0.0103 'International Tables Vol C Tables 4.2.6.8 and 6.1.1.4'
P P 0.1023 0.0942 'International Tables Vol C Tables 4.2.6.8 and 6.1.1.4'
Cl Cl 0.1484 0.1585 'International Tables Vol C Tables 4.2.6.8 and 6.1.1.4'
Ir Ir -1.4442 7.9887 'International Tables Vol C Tables 4.2.6.8 and 6.1.1.4'

loop_
_geom_angle_atom_site_label_1
_geom_angle_atom_site_label_2
_geom_angle_atom_site_label_3
_geom_angle
C1 Ir1 C23 88.75(15)
C1 Ir1 C22 87.33(15)
C23 Ir1 C22 38.75(16)
C1 Ir1 C19 155.15(15)
C23 Ir1 C19 94.85(17)
C22 Ir1 C19 80.40(16)
C1 Ir1 C18 166.35(15)
C23 Ir1 C18 80.34(16)
C22 Ir1 C18 89.21(15)
C19 Ir1 C18 35.82(15)
C1 Ir1 Cl1 97.69(10)
C23 Ir1 Cl1 154.30(13)
C22 Ir1 Cl1 165.40(12)
C19 Ir1 Cl1 89.66(12)
C18 Ir1 Cl1 88.90(10)
F4 P1 F6 177.6(3)
F4 P1 F2 88.6(3)
F6 P1 F2 89.1(2)
F4 P1 F1 93.9(3)
F6 P1 F1 88.3(2)
F2 P1 F1 177.4(2)
F4 P1 F5 90.54(19)
F6 P1 F5 90.31(19)
F2 P1 F5 89.89(18)
F1 P1 F5 89.97(17)
F4 P1 F3 90.8(2)
F6 P1 F3 88.4(2)
F2 P1 F3 89.96(19)
F1 P1 F3 90.12(19)
F5 P1 F3 178.7(2)
C2 N2 C1 109.0(3)
C2 N2 C12 128.5(3)
C1 N2 C12 120.4(3)
C3 N3 C2 118.1(4)
C3 N3 C17 119.4(3)
C2 N3 C17 121.4(3)
C1 N1 C6 110.6(3)
C1 N1 C7 122.7(3)
C6 N1 C7 125.8(3)
C22 C23 C24 126.2(4)
C22 C23 Ir1 71.8(2)
C24 C23 Ir1 110.4(3)
C22 C23 H11 116.9
C24 C23 H11 116.9
Ir1 C23 H11 87.7
C23 C22 C21 124.4(4)
C23 C22 Ir1 69.5(2)
C21 C22 Ir1 112.8(3)
C23 C22 H10 117.8
C21 C22 H10 117.8
Ir1 C22 H10 87.7
C20 C21 C22 115.0(4)
C20 C21 H9 108.5
C22 C21 H9 108.5
C20 C21 H8 108.5
C22 C21 H8 108.5
H9 C21 H8 107.5
C21 C20 C19 114.5(4)
C21 C20 H7 108.6
C19 C20 H7 108.6
C21 C20 H1 108.6
C19 C20 H1 108.6
H7 C20 H1 107.6
C18 C19 C20 127.3(5)
C18 C19 Ir1 73.1(2)
C20 C19 Ir1 108.5(3)
C18 C19 H6 116.3
C20 C19 H6 116.3
Ir1 C19 H6 88.3
C19 C18 C25 125.3(4)
C19 C18 Ir1 71.1(2)
C25 C18 Ir1 110.9(3)
C19 C18 H5 117.4
C25 C18 H5 117.4
Ir1 C18 H5 87.9
C24 C25 C18 114.4(4)
C24 C25 H7A 108.7
C18 C25 H7A 108.7
C24 C25 H7B 108.7
C18 C25 H7B 108.7
H7A C25 H7B 107.6
C25 C24 C23 115.6(4)
C25 C24 H3 108.4
C23 C24 H3 108.4
C25 C24 H4 108.4
C23 C24 H4 108.4
H3 C24 H4 107.4
N1 C1 N2 105.9(3)
N1 C1 Ir1 126.6(3)
N2 C1 Ir1 125.0(3)
N2 C12 C13 115.6(3)
N2 C12 H22 108.4
C13 C12 H22 108.4
N2 C12 H21 108.4
C13 C12 H21 108.4
H22 C12 H21 107.5
C14 C13 C16 108.1(4)
C14 C13 C15 110.1(4)
C16 C13 C15 108.6(4)
C14 C13 C12 106.2(4)
C16 C13 C12 113.7(3)
C15 C13 C12 110.0(3)
C13 C15 H13 109.5
C13 C15 H12 109.5
H13 C15 H12 109.5
C13 C15 H14 109.5
H13 C15 H14 109.5
H12 C15 H14 109.5
C13 C16 H17 109.5
C13 C16 H15 109.5
H17 C16 H15 109.5
C13 C16 H16 109.5
H17 C16 H16 109.5
H15 C16 H16 109.5
C13 C14 H18 109.5
C13 C14 H19 109.5
H18 C14 H19 109.5
C13 C14 H20 109.5
H18 C14 H20 109.5
H19 C14 H20 109.5
N2 C2 N3 130.4(4)
N2 C2 C6 108.6(3)
N3 C2 C6 120.4(3)
N3 C3 C4 121.9(4)
N3 C3 H36 119.1
C4 C3 H36 119.1
C3 C4 C5 121.7(4)
C3 C4 H23 119.2
C5 C4 H23 119.2
C6 C5 C4 116.3(4)
C6 C5 H24 121.9
C4 C5 H24 121.9
C5 C6 N1 133.6(4)
C5 C6 C2 120.9(4)
N1 C6 C2 105.4(3)
N1 C7 C8 116.7(3)
N1 C7 H26 108.1
C8 C7 H26 108.1
N1 C7 H25 108.1
C8 C7 H25 108.1
H26 C7 H25 107.3
C9 C8 C10 111.1(5)
C9 C8 C11 108.3(5)
C10 C8 C11 106.7(5)
C9 C8 C7 113.1(4)
C10 C8 C7 105.4(4)
C11 C8 C7 112.1(4)
C8 C9 H28 109.5
C8 C9 H27 109.5
H28 C9 H27 109.5
C8 C9 H29 109.5
H28 C9 H29 109.5
H27 C9 H29 109.5
C8 C11 H32 109.5
C8 C11 H30 109.5
H32 C11 H30 109.5
C8 C11 H31 109.5
H32 C11 H31 109.5
H30 C11 H31 109.5
C8 C10 H33 109.5
C8 C10 H34 109.5
H33 C10 H34 109.5
C8 C10 H35 109.5
H33 C10 H35 109.5
H34 C10 H35 109.5
N3 C17 H38 109.5
N3 C17 H37 109.5
H38 C17 H37 109.5
N3 C17 H39 109.5
H38 C17 H39 109.5
H37 C17 H39 109.5

loop_
_geom_bond_atom_site_label_1
_geom_bond_atom_site_label_2
_geom_bond_distance
Ir1 C1 2.007(4)
Ir1 C23 2.118(4)
Ir1 C22 2.149(4)
Ir1 C19 2.200(4)
Ir1 C18 2.225(4)
Ir1 Cl1 2.3545(10)
P1 F4 1.536(4)
P1 F6 1.568(4)
P1 F2 1.573(3)
P1 F1 1.575(3)
P1 F5 1.583(3)
P1 F3 1.598(3)
N2 C2 1.352(5)
N2 C1 1.393(5)
N2 C12 1.479(5)
N3 C3 1.350(5)
N3 C2 1.358(4)
N3 C17 1.491(5)
N1 C1 1.361(5)
N1 C6 1.383(5)
N1 C7 1.480(5)
C23 C22 1.416(6)
C23 C24 1.500(6)
C23 H11 0.9300
C22 C21 1.511(6)
C22 H10 0.9300
C21 C20 1.469(6)
C21 H9 0.9700
C21 H8 0.9700
C20 C19 1.511(6)
C20 H7 0.9700
C20 H1 0.9700
C19 C18 1.361(6)
C19 H6 0.9300
C18 C25 1.492(6)
C18 H5 0.9300
C25 C24 1.472(6)
C25 H7A 0.9700
C25 H7B 0.9700
C24 H3 0.9700
C24 H4 0.9700
C12 C13 1.534(5)
C12 H22 0.9700
C12 H21 0.9700
C13 C14 1.514(6)
C13 C16 1.519(6)
C13 C15 1.526(7)
C15 H13 0.9600
C15 H12 0.9600
C15 H14 0.9600
C16 H17 0.9600
C16 H15 0.9600
C16 H16 0.9600
C14 H18 0.9600
C14 H19 0.9600
C14 H20 0.9600
C2 C6 1.396(5)
C3 C4 1.351(6)
C3 H36 0.9300
C4 C5 1.385(6)
C4 H23 0.9300
C5 C6 1.374(5)
C5 H24 0.9300
C7 C8 1.535(5)
C7 H26 0.9700
C7 H25 0.9700
C8 C9 1.477(6)
C8 C10 1.502(7)
C8 C11 1.519(7)
C9 H28 0.9600
C9 H27 0.9600
C9 H29 0.9600
C11 H32 0.9600
C11 H30 0.9600
C11 H31 0.9600
C10 H33 0.9600
C10 H34 0.9600
C10 H35 0.9600
C17 H38 0.9600
C17 H37 0.9600
C17 H39 0.9600

loop_
_geom_torsion_atom_site_label_1
_geom_torsion_atom_site_label_2
_geom_torsion_atom_site_label_3
_geom_torsion_atom_site_label_4
_geom_torsion
C1 Ir1 C23 C22 87.3(3)
C19 Ir1 C23 C22 -68.1(3)
C18 Ir1 C23 C22 -100.9(3)
Cl1 Ir1 C23 C22 -167.4(2)
C1 Ir1 C23 C24 -150.0(3)
C22 Ir1 C23 C24 122.7(4)
C19 Ir1 C23 C24 54.6(3)
C18 Ir1 C23 C24 21.8(3)
Cl1 Ir1 C23 C24 -44.7(5)
C24 C23 C22 C21 1.8(7)
Ir1 C23 C22 C21 104.2(4)
C24 C23 C22 Ir1 -102.4(4)
C1 Ir1 C22 C23 -91.3(3)
C19 Ir1 C22 C23 110.4(3)
C18 Ir1 C22 C23 75.5(3)
Cl1 Ir1 C22 C23 158.0(4)
C1 Ir1 C22 C21 148.8(4)
C23 Ir1 C22 C21 -119.8(5)
C19 Ir1 C22 C21 -9.5(4)
C18 Ir1 C22 C21 -44.4(4)
Cl1 Ir1 C22 C21 38.2(7)
C23 C22 C21 C20 -86.0(6)
Ir1 C22 C21 C20 -6.0(6)
C22 C21 C20 C19 26.5(7)
C21 C20 C19 C18 49.6(7)
C21 C20 C19 Ir1 -32.9(6)
C1 Ir1 C19 C18 -163.6(3)
C23 Ir1 C19 C18 -66.1(3)
C22 Ir1 C19 C18 -102.2(3)
Cl1 Ir1 C19 C18 88.6(2)
C1 Ir1 C19 C20 -39.1(6)
C23 Ir1 C19 C20 58.4(4)
C22 Ir1 C19 C20 22.4(4)
C18 Ir1 C19 C20 124.5(5)
Cl1 Ir1 C19 C20 -146.9(4)
C20 C19 C18 C25 2.0(7)
Ir1 C19 C18 C25 102.7(4)
C20 C19 C18 Ir1 -100.7(4)
C1 Ir1 C18 C19 149.9(6)
C23 Ir1 C18 C19 112.5(3)
C22 Ir1 C18 C19 74.6(3)
Cl1 Ir1 C18 C19 -90.9(3)
C1 Ir1 C18 C25 28.4(8)
C23 Ir1 C18 C25 -9.0(3)
C22 Ir1 C18 C25 -46.9(3)
C19 Ir1 C18 C25 -121.5(4)
Cl1 Ir1 C18 C25 147.6(3)
C19 C18 C25 C24 -87.2(6)
Ir1 C18 C25 C24 -6.1(6)
C18 C25 C24 C23 25.8(7)
C22 C23 C24 C25 49.0(7)
Ir1 C23 C24 C25 -32.9(6)
C6 N1 C1 N2 -5.1(4)
C7 N1 C1 N2 -174.5(3)
C6 N1 C1 Ir1 157.5(3)
C7 N1 C1 Ir1 -12.0(5)
C2 N2 C1 N1 7.4(4)
C12 N2 C1 N1 -157.3(3)
C2 N2 C1 Ir1 -155.5(2)
C12 N2 C1 Ir1 39.8(4)
C23 Ir1 C1 N1 -113.4(3)
C22 Ir1 C1 N1 -74.6(3)
C19 Ir1 C1 N1 -14.5(6)
C18 Ir1 C1 N1 -150.1(5)
Cl1 Ir1 C1 N1 91.6(3)
C23 Ir1 C1 N2 46.0(3)
C22 Ir1 C1 N2 84.7(3)
C19 Ir1 C1 N2 144.9(4)
C18 Ir1 C1 N2 9.2(8)
Cl1 Ir1 C1 N2 -109.0(3)
C2 N2 C12 C13 -67.9(5)
C1 N2 C12 C13 93.5(4)
N2 C12 C13 C14 -169.1(4)
N2 C12 C13 C16 72.1(5)
N2 C12 C13 C15 -50.0(5)
C1 N2 C2 N3 163.8(4)
C12 N2 C2 N3 -33.1(6)
C1 N2 C2 C6 -6.9(4)
C12 N2 C2 C6 156.2(3)
C3 N3 C2 N2 -179.0(4)
C17 N3 C2 N2 -10.9(6)
C3 N3 C2 C6 -9.3(5)
C17 N3 C2 C6 158.9(4)
C2 N3 C3 C4 2.5(6)
C17 N3 C3 C4 -165.9(4)
N3 C3 C4 C5 5.0(7)
C3 C4 C5 C6 -5.4(7)
C4 C5 C6 N1 174.5(4)
C4 C5 C6 C2 -1.4(6)
C1 N1 C6 C5 -175.4(4)
C7 N1 C6 C5 -6.3(7)
C1 N1 C6 C2 1.0(4)
C7 N1 C6 C2 170.1(3)
N2 C2 C6 C5 -179.4(3)
N3 C2 C6 C5 8.8(5)
N2 C2 C6 N1 3.7(4)
N3 C2 C6 N1 -168.1(3)
C1 N1 C7 C8 -106.0(4)
C6 N1 C7 C8 86.1(5)
N1 C7 C8 C9 44.6(6)
N1 C7 C8 C10 166.1(4)
N1 C7 C8 C11 -78.2(5)
